data_9015083
loop_
_publ_author_name
'Broch, E.'

_publ_section_title
;
 Untersuchungen ueber Kristallstrukturen des Wolframittypus und des Scheelittypus
 _cod_database_code 1010642
;
_journal_name_full 'Skrifter utgitt av det Norske Videnskaps-Akademi i Oslo'
_journal_page_first 1
_journal_page_last 618
_journal_volume 1
_journal_year 1929
_chemical_formula_sum 'Mg W'
_space_group_IT_number 13
_symmetry_space_group_name_Hall '-P 2yc'
_symmetry_space_group_name_H-M 'P 1 2/c 1'
_cell_angle_alpha 90
_cell_angle_beta 89.67
_cell_angle_gamma 90
_cell_length_a 4.68
_cell_length_b 5.66
_cell_length_c 4.92
_cell_formula_units_Z 2
_cell_volume 130.323
_database_code_amcsd 0017524
_exptl_crystal_density_diffrn 5.305
_cod_original_formula_sum 'W Mg'
_cod_database_code 9015083
_amcsd_formula_title 'Mg O4 W'

loop_
_space_group_symop_operation_xyz
x,y,z
x,-y,1/2+z
-x,y,1/2-z
-x,-y,-z

loop_
_atom_site_label
_atom_site_fract_x
_atom_site_fract_y
_atom_site_fract_z
W1 0.00000 0.18200 0.25000
Mg1 0.50000 0.68000 0.25000

loop_
_cod_related_entry_id
_cod_related_entry_database
_cod_related_entry_code
1 AMCSD 0017524
